data_2104876
loop_
_publ_author_name
'Budesinsky, Milos'
'Cisarova, Ivana'
'Podlaha, Jaroslav'
'Borremans, Frans'
'Martins, Jos\'e C.'
'Waroquier, Michel'
'Pauwels, Ewald'

_publ_section_title
;
 Structures of cyclic dipeptides: an X-ray and computational study of
 <i>cis</i>- and <i>trans</i>-<i>cyclo</i>(Pip-Phe),
 <i>cyclo</i>(Pro-Phe) and their <i>N</i>-methyl derivatives
;
_journal_issue 6
_journal_name_full 'Acta Crystallographica Section B'
_journal_page_first 662
_journal_page_last 677
_journal_paper_doi 10.1107/S0108768110040243
_journal_volume 66
_journal_year 2010
_chemical_formula_moiety '2(C15 H18 N2 O2), H2 O'
_chemical_formula_sum 'C30 H38 N4 O5'
_chemical_formula_weight 534.64
_chemical_name_systematic
;
 ?
;
_space_group_IT_number 19
_symmetry_cell_setting orthorhombic
_symmetry_space_group_name_Hall 'P 2ac 2ab'
_symmetry_space_group_name_H-M 'P 21 21 21'
_atom_sites_solution_hydrogens geom
_atom_sites_solution_primary direct
_atom_sites_solution_secondary difmap
_audit_creation_method SHELXL-97
_cell_angle_alpha 90.00
_cell_angle_beta 90.00
_cell_angle_gamma 90.00
_cell_formula_units_Z 4
_cell_length_a 8.52170(10)
_cell_length_b 25.0552(3)
_cell_length_c 13.4521(2)
_cell_measurement_reflns_used 3230
_cell_measurement_temperature 297(2)
_cell_measurement_theta_max 26.0
_cell_measurement_theta_min 1
_cell_volume 2872.20(6)
_computing_cell_refinement 'COLLECT and DENZO'
_computing_data_collection 'COLLECT (Hooft, 1998) and DENZO (Otwinowski & Minor, 1997)'
_computing_data_reduction 'COLLECT and DENZO'
_computing_structure_refinement 'SHELXL-97 (Sheldrick, 1997)'
_computing_structure_solution 'SIR92 (Altomare et al., 1994)'
_diffrn_ambient_temperature 297(2)
_diffrn_detector_area_resol_mean 9.091
_diffrn_measured_fraction_theta_full 0.997
_diffrn_measured_fraction_theta_max 0.997
_diffrn_measurement_device_type 'Nonius KappaCCD area detector'
_diffrn_measurement_method '\f and \w scans to fill the Ewald sphere'
_diffrn_radiation_monochromator graphite
_diffrn_radiation_source 'fine-focus sealed tube'
_diffrn_radiation_type MoK\a
_diffrn_radiation_wavelength 0.71073
_diffrn_reflns_av_R_equivalents 0.0320
_diffrn_reflns_av_sigmaI/netI 0.0178
_diffrn_reflns_limit_h_max 10
_diffrn_reflns_limit_h_min -10
_diffrn_reflns_limit_k_max 30
_diffrn_reflns_limit_k_min -30
_diffrn_reflns_limit_l_max 16
_diffrn_reflns_limit_l_min -16
_diffrn_reflns_number 50418
_diffrn_reflns_theta_full 26.01
_diffrn_reflns_theta_max 26.01
_diffrn_reflns_theta_min 2.94
_diffrn_standards_number 0
_exptl_absorpt_coefficient_mu 0.085
_exptl_absorpt_correction_type none
_exptl_crystal_colour colourless
_exptl_crystal_density_diffrn 1.236
_exptl_crystal_density_method 'not measured'
_exptl_crystal_description prism
_exptl_crystal_F_000 1144
_exptl_crystal_size_max 0.4
_exptl_crystal_size_mid 0.4
_exptl_crystal_size_min 0.3
_refine_diff_density_max 0.090
_refine_diff_density_min -0.116
_refine_ls_abs_structure_details 'Flack H D (1983), Acta Cryst. A39, 876-881'
_refine_ls_abs_structure_Flack 0.0(8)
_refine_ls_extinction_method none
_refine_ls_goodness_of_fit_ref 1.045
_refine_ls_hydrogen_treatment mixed
_refine_ls_matrix_type full
_refine_ls_number_parameters 368
_refine_ls_number_reflns 5656
_refine_ls_number_restraints 0
_refine_ls_restrained_S_all 1.045
_refine_ls_R_factor_all 0.0449
_refine_ls_R_factor_gt 0.0347
_refine_ls_shift/su_max 0.002
_refine_ls_shift/su_mean 0.000
_refine_ls_structure_factor_coef Fsqd
_refine_ls_weighting_details 'calc w=1/[\s^2^(Fo^2^)+(0.0538P)^2^+0.1118P] where P=(Fo^2^+2Fc^2^)/3'
_refine_ls_weighting_scheme calc
_refine_ls_wR_factor_gt 0.0873
_refine_ls_wR_factor_ref 0.0931
_reflns_number_gt 4670
_reflns_number_total 5656
_reflns_threshold_expression I>2\s(I)
_cod_data_source_file so5040.cif
_cod_data_source_block 1a-room
_cod_database_code 2104876
_cod_database_fobs_code 2104876

loop_
_symmetry_equiv_pos_as_xyz
'x, y, z'
'-x+1/2, -y, z+1/2'
'x+1/2, -y+1/2, -z'
'-x, y+1/2, -z+1/2'

loop_
_atom_site_type_symbol
_atom_site_label
_atom_site_fract_x
_atom_site_fract_y
_atom_site_fract_z
_atom_site_U_iso_or_equiv
_atom_site_adp_type
_atom_site_calc_flag
_atom_site_refinement_flags
_atom_site_occupancy
_atom_site_disorder_assembly
_atom_site_disorder_group
N N11 0.63236(14) 0.83973(4) 0.84175(9) 0.0579(3) Uani d . 1 . .
C C12 0.77696(18) 0.84296(5) 0.87773(10) 0.0553(3) Uani d . 1 . .
O O12 0.84440(14) 0.88591(4) 0.89221(9) 0.0720(3) Uani d . 1 . .
C C13 0.86689(18) 0.79218(5) 0.89793(11) 0.0589(3) Uani d . 1 . .
H H13 0.9119 0.7953 0.9647 0.071 Uiso calc R 1 . .
N N14 0.77031(16) 0.74429(5) 0.89675(10) 0.0610(3) Uani d . 1 . .
C C15 0.62316(19) 0.74101(6) 0.86763(11) 0.0604(4) Uani d . 1 . .
O O15 0.54895(16) 0.69850(5) 0.86889(10) 0.0844(4) Uani d . 1 . .
C C16 0.54071(18) 0.79064(6) 0.83340(11) 0.0609(4) Uani d . 1 . .
H H16 0.4478 0.7950 0.8756 0.073 Uiso calc R 1 . .
C C17 0.4824(2) 0.78427(7) 0.72644(14) 0.0818(5) Uani d . 1 . .
H H17A 0.5712 0.7779 0.6829 0.098 Uiso calc R 1 . .
H H17B 0.4134 0.7536 0.7225 0.098 Uiso calc R 1 . .
C C18 0.3947(2) 0.83366(8) 0.69159(16) 0.0919(6) Uani d . 1 . .
H H18A 0.3682 0.8298 0.6218 0.110 Uiso calc R 1 . .
H H18B 0.2978 0.8371 0.7288 0.110 Uiso calc R 1 . .
C C19 0.4926(2) 0.88315(7) 0.70573(14) 0.0737(4) Uani d . 1 . .
H H19A 0.5831 0.8817 0.6621 0.088 Uiso calc R 1 . .
H H19B 0.4312 0.9143 0.6880 0.088 Uiso calc R 1 . .
C C110 0.5467(2) 0.88809(6) 0.81155(14) 0.0752(5) Uani d . 1 . .
H H11A 0.6146 0.9190 0.8181 0.090 Uiso calc R 1 . .
H H11B 0.4568 0.8932 0.8547 0.090 Uiso calc R 1 . .
C C111 1.00439(19) 0.78751(7) 0.82460(15) 0.0767(5) Uani d . 1 . .
H H11C 1.0741 0.8177 0.8341 0.092 Uiso calc R 1 . .
H H11D 1.0631 0.7553 0.8396 0.092 Uiso calc R 1 . .
C C112 0.9539(2) 0.78585(6) 0.71764(14) 0.0735(5) Uani d . 1 . .
C C113 0.9171(3) 0.73810(7) 0.67201(16) 0.1061(8) Uani d . 1 . .
H H113 0.9285 0.7064 0.7071 0.127 Uiso calc R 1 . .
C C114 0.8636(5) 0.73664(8) 0.57504(18) 0.1467(14) Uani d . 1 . .
H H114 0.8364 0.7042 0.5460 0.176 Uiso calc R 1 . .
C C115 0.8506(5) 0.78322(10) 0.52162(17) 0.1411(12) Uani d . 1 . .
H H115 0.8185 0.7824 0.4556 0.169 Uiso calc R 1 . .
C C116 0.8854(4) 0.83097(8) 0.56638(16) 0.1141(9) Uani d . 1 . .
H H116 0.8738 0.8626 0.5310 0.137 Uiso calc R 1 . .
C C117 0.9373(3) 0.83237(7) 0.66291(14) 0.0858(5) Uani d . 1 . .
H H117 0.9616 0.8650 0.6920 0.103 Uiso calc R 1 . .
N N21 0.77816(15) 1.04333(5) 0.62535(10) 0.0614(3) Uani d . 1 . .
C C22 0.8780(2) 1.00617(6) 0.59378(12) 0.0633(4) Uani d . 1 . .
O O22 0.84629(16) 0.95843(4) 0.59176(12) 0.0929(4) Uani d . 1 . .
C C23 1.0399(2) 1.02300(6) 0.56222(12) 0.0638(4) Uani d . 1 . .
H H23 1.0594 1.0071 0.4968 0.077 Uiso calc R 1 . .
N N24 1.05910(18) 1.08021(5) 0.55155(10) 0.0653(3) Uani d . 1 . .
C C25 0.9599(2) 1.11740(6) 0.58351(11) 0.0602(4) Uani d . 1 . .
O O25 0.98891(15) 1.16573(4) 0.57477(10) 0.0789(3) Uani d . 1 . .
C C26 0.80946(17) 1.10054(5) 0.63188(11) 0.0567(3) Uani d . 1 . .
H H26 0.7243 1.1187 0.5966 0.068 Uiso calc R 1 . .
C C27 0.8033(2) 1.11915(7) 0.73919(13) 0.0688(4) Uani d . 1 . .
H H27A 0.8106 1.1578 0.7413 0.083 Uiso calc R 1 . .
H H27B 0.8922 1.1046 0.7752 0.083 Uiso calc R 1 . .
C C28 0.6516(2) 1.10147(8) 0.78946(15) 0.0844(5) Uani d . 1 . .
H H28A 0.6564 1.1101 0.8597 0.101 Uiso calc R 1 . .
H H28B 0.5640 1.1208 0.7608 0.101 Uiso calc R 1 . .
C C29 0.6249(2) 1.04195(7) 0.77724(15) 0.0824(5) Uani d . 1 . .
H H29A 0.7061 1.0224 0.8122 0.099 Uiso calc R 1 . .
H H29B 0.5243 1.0322 0.8058 0.099 Uiso calc R 1 . .
C C210 0.6276(2) 1.02739(7) 0.66901(15) 0.0780(5) Uani d . 1 . .
H H21A 0.6133 0.9892 0.6616 0.094 Uiso calc R 1 . .
H H21B 0.5425 1.0453 0.6347 0.094 Uiso calc R 1 . .
C C211 1.16240(19) 0.99973(6) 0.63384(13) 0.0697(4) Uani d . 1 . .
H H21C 1.1520 0.9612 0.6347 0.084 Uiso calc R 1 . .
H H21D 1.2664 1.0081 0.6091 0.084 Uiso calc R 1 . .
C C212 1.14780(18) 1.02024(6) 0.73819(12) 0.0642(4) Uani d . 1 . .
C C213 1.0564(2) 0.99376(7) 0.80807(14) 0.0795(5) Uani d . 1 . .
H H213 1.0075 0.9619 0.7907 0.095 Uiso calc R 1 . .
C C214 1.0373(3) 1.01363(10) 0.90161(16) 0.1046(7) Uani d . 1 . .
H H214 0.9751 0.9955 0.9473 0.126 Uiso calc R 1 . .
C C215 1.1103(4) 1.06074(11) 0.92851(16) 0.1113(8) Uani d . 1 . .
H H215 1.0969 1.0745 0.9922 0.134 Uiso calc R 1 . .
C C216 1.2039(3) 1.08747(10) 0.85996(18) 0.0975(6) Uani d . 1 . .
H H216 1.2553 1.1187 0.8782 0.117 Uiso calc R 1 . .
C C217 1.2200(2) 1.06777(7) 0.76604(14) 0.0766(5) Uani d . 1 . .
H H217 1.2802 1.0864 0.7199 0.092 Uiso calc R 1 . .
O O1W 1.37246(19) 1.11314(6) 0.50808(13) 0.0964(5) Uani d . 1 . .
H H1W 1.457(3) 1.1103(8) 0.4690(19) 0.106(7) Uiso d . 1 . .
H H2W 1.396(3) 1.1395(8) 0.5503(17) 0.094(7) Uiso d . 1 . .
H H14 0.824(2) 0.7136(8) 0.9122(14) 0.078(5) Uiso d . 1 . .
H H24 1.152(3) 1.0946(8) 0.5249(16) 0.096(6) Uiso d . 1 . .

loop_
_atom_site_aniso_label
_atom_site_aniso_U_11
_atom_site_aniso_U_22
_atom_site_aniso_U_33
_atom_site_aniso_U_12
_atom_site_aniso_U_13
_atom_site_aniso_U_23
N11 0.0667(7) 0.0527(6) 0.0542(7) -0.0026(6) -0.0086(6) 0.0017(5)
C12 0.0704(8) 0.0504(7) 0.0451(7) -0.0057(7) -0.0064(7) 0.0001(6)
O12 0.0902(8) 0.0507(5) 0.0751(7) -0.0113(5) -0.0250(6) 0.0012(5)
C13 0.0671(8) 0.0527(7) 0.0568(8) -0.0077(7) -0.0107(7) 0.0062(6)
N14 0.0726(8) 0.0483(6) 0.0621(8) -0.0050(6) -0.0024(6) 0.0062(6)
C15 0.0744(9) 0.0580(8) 0.0487(8) -0.0151(7) 0.0021(7) 0.0033(6)
O15 0.0993(8) 0.0676(7) 0.0863(9) -0.0333(6) -0.0051(7) 0.0125(6)
C16 0.0603(8) 0.0678(8) 0.0546(8) -0.0140(7) 0.0000(7) 0.0063(7)
C17 0.0985(12) 0.0798(10) 0.0672(11) -0.0273(10) -0.0253(10) 0.0030(9)
C18 0.0882(12) 0.1103(15) 0.0772(12) -0.0160(11) -0.0295(10) 0.0142(11)
C19 0.0723(10) 0.0803(10) 0.0686(10) 0.0025(8) -0.0104(8) 0.0149(8)
C110 0.0845(11) 0.0647(9) 0.0764(11) 0.0116(8) -0.0162(9) 0.0016(8)
C111 0.0656(9) 0.0655(9) 0.0991(14) -0.0016(8) 0.0049(9) 0.0155(9)
C112 0.0842(10) 0.0580(8) 0.0782(11) 0.0065(8) 0.0266(9) 0.0057(8)
C113 0.180(2) 0.0575(10) 0.0805(14) 0.0161(12) 0.0307(15) 0.0031(9)
C114 0.298(4) 0.0696(12) 0.0722(14) 0.0027(18) 0.027(2) -0.0147(10)
C115 0.268(4) 0.0950(15) 0.0607(12) 0.013(2) 0.0222(18) -0.0067(11)
C116 0.202(3) 0.0740(12) 0.0658(12) 0.0190(15) 0.0353(15) 0.0061(9)
C117 0.1235(15) 0.0598(9) 0.0742(12) 0.0031(9) 0.0265(11) 0.0060(8)
N21 0.0626(7) 0.0530(6) 0.0685(8) -0.0087(5) -0.0032(6) 0.0028(6)
C22 0.0743(9) 0.0512(8) 0.0643(9) -0.0053(7) -0.0064(8) -0.0035(7)
O22 0.0978(9) 0.0527(6) 0.1282(11) -0.0118(6) -0.0003(9) -0.0102(7)
C23 0.0796(10) 0.0576(8) 0.0544(8) -0.0013(8) 0.0065(8) -0.0065(7)
N24 0.0738(8) 0.0646(7) 0.0574(8) -0.0072(7) 0.0083(7) 0.0049(6)
C25 0.0747(9) 0.0557(8) 0.0503(8) -0.0092(7) -0.0063(7) 0.0050(6)
O25 0.0970(8) 0.0546(6) 0.0851(8) -0.0149(6) 0.0012(7) 0.0095(5)
C26 0.0620(8) 0.0474(7) 0.0608(9) -0.0020(6) -0.0101(7) 0.0052(6)
C27 0.0706(9) 0.0707(9) 0.0650(10) -0.0005(8) 0.0003(8) -0.0074(7)
C28 0.0716(11) 0.1056(14) 0.0760(12) 0.0059(10) 0.0121(9) -0.0068(10)
C29 0.0624(9) 0.0927(12) 0.0921(14) 0.0037(9) 0.0112(10) 0.0239(10)
C210 0.0611(9) 0.0682(10) 0.1045(15) -0.0126(8) -0.0011(10) 0.0090(9)
C211 0.0662(9) 0.0649(9) 0.0781(11) 0.0076(7) 0.0108(8) -0.0057(8)
C212 0.0588(8) 0.0639(8) 0.0699(10) 0.0127(7) -0.0063(8) 0.0041(7)
C213 0.0947(12) 0.0742(10) 0.0696(11) 0.0077(9) -0.0050(10) 0.0195(8)
C214 0.1396(19) 0.1120(16) 0.0621(12) 0.0286(15) 0.0025(13) 0.0226(12)
C215 0.150(2) 0.1270(19) 0.0565(12) 0.0504(17) -0.0271(14) -0.0073(12)
C216 0.1014(14) 0.1002(14) 0.0909(16) 0.0190(12) -0.0348(13) -0.0210(12)
C217 0.0617(9) 0.0824(11) 0.0857(13) 0.0038(8) -0.0091(9) -0.0022(9)
O1W 0.0936(9) 0.0821(8) 0.1135(12) -0.0221(7) 0.0506(9) -0.0231(8)

loop_
_atom_type_symbol
_atom_type_description
_atom_type_scat_dispersion_real
_atom_type_scat_dispersion_imag
_atom_type_scat_source
C C 0.0033 0.0016 'International Tables Vol C Tables 4.2.6.8 and 6.1.1.4'
H H 0.0000 0.0000 'International Tables Vol C Tables 4.2.6.8 and 6.1.1.4'
N N 0.0061 0.0033 'International Tables Vol C Tables 4.2.6.8 and 6.1.1.4'
O O 0.0106 0.0060 'International Tables Vol C Tables 4.2.6.8 and 6.1.1.4'

loop_
_geom_angle_atom_site_label_1
_geom_angle_atom_site_label_2
_geom_angle_atom_site_label_3
_geom_angle_site_symmetry_1
_geom_angle_site_symmetry_3
_geom_angle
_geom_angle_publ_flag
C12 N11 C16 . . 125.16(12) ?
C12 N11 C110 . . 120.74(12) ?
C16 N11 C110 . . 114.01(12) ?
O12 C12 N11 . . 122.87(13) ?
O12 C12 C13 . . 118.00(13) ?
N11 C12 C13 . . 119.07(12) ?
N14 C13 C12 . . 113.94(13) ?
N14 C13 C111 . . 111.19(13) ?
C12 C13 C111 . . 109.62(12) ?
N14 C13 H13 . . 107.3 ?
C12 C13 H13 . . 107.3 ?
C111 C13 H13 . . 107.3 ?
C15 N14 C13 . . 126.41(13) ?
C15 N14 H14 . . 119.2(11) ?
C13 N14 H14 . . 114.1(11) ?
O15 C15 N14 . . 122.41(15) ?
O15 C15 C16 . . 118.53(14) ?
N14 C15 C16 . . 119.05(12) ?
N11 C16 C15 . . 115.07(12) ?
N11 C16 C17 . . 109.49(12) ?
C15 C16 C17 . . 110.74(14) ?
N11 C16 H16 . . 107.1 ?
C15 C16 H16 . . 107.1 ?
C17 C16 H16 . . 107.1 ?
C18 C17 C16 . . 111.39(16) ?
C18 C17 H17A . . 109.3 ?
C16 C17 H17A . . 109.3 ?
C18 C17 H17B . . 109.3 ?
C16 C17 H17B . . 109.3 ?
H17A C17 H17B . . 108.0 ?
C19 C18 C17 . . 111.05(15) ?
C19 C18 H18A . . 109.4 ?
C17 C18 H18A . . 109.4 ?
C19 C18 H18B . . 109.4 ?
C17 C18 H18B . . 109.4 ?
H18A C18 H18B . . 108.0 ?
C110 C19 C18 . . 110.95(15) ?
C110 C19 H19A . . 109.4 ?
C18 C19 H19A . . 109.4 ?
C110 C19 H19B . . 109.4 ?
C18 C19 H19B . . 109.4 ?
H19A C19 H19B . . 108.0 ?
N11 C110 C19 . . 110.26(14) ?
N11 C110 H11A . . 109.6 ?
C19 C110 H11A . . 109.6 ?
N11 C110 H11B . . 109.6 ?
C19 C110 H11B . . 109.6 ?
H11A C110 H11B . . 108.1 ?
C112 C111 C13 . . 113.50(14) ?
C112 C111 H11C . . 108.9 ?
C13 C111 H11C . . 108.9 ?
C112 C111 H11D . . 108.9 ?
C13 C111 H11D . . 108.9 ?
H11C C111 H11D . . 107.7 ?
C113 C112 C117 . . 117.99(19) ?
C113 C112 C111 . . 120.99(16) ?
C117 C112 C111 . . 120.98(17) ?
C112 C113 C114 . . 121.16(18) ?
C112 C113 H113 . . 119.4 ?
C114 C113 H113 . . 119.4 ?
C115 C114 C113 . . 119.8(2) ?
C115 C114 H114 . . 120.1 ?
C113 C114 H114 . . 120.1 ?
C116 C115 C114 . . 119.6(2) ?
C116 C115 H115 . . 120.2 ?
C114 C115 H115 . . 120.2 ?
C115 C116 C117 . . 120.5(2) ?
C115 C116 H116 . . 119.8 ?
C117 C116 H116 . . 119.8 ?
C116 C117 C112 . . 120.94(18) ?
C116 C117 H117 . . 119.5 ?
C112 C117 H117 . . 119.5 ?
C22 N21 C26 . . 126.08(13) ?
C22 N21 C210 . . 119.78(13) ?
C26 N21 C210 . . 113.76(13) ?
O22 C22 N21 . . 123.24(16) ?
O22 C22 C23 . . 117.99(15) ?
N21 C22 C23 . . 118.73(12) ?
N24 C23 C22 . . 114.10(14) ?
N24 C23 C211 . . 111.16(13) ?
C22 C23 C211 . . 109.88(13) ?
N24 C23 H23 . . 107.1 ?
C22 C23 H23 . . 107.1 ?
C211 C23 H23 . . 107.1 ?
C25 N24 C23 . . 126.11(14) ?
C25 N24 H24 . . 112.9(12) ?
C23 N24 H24 . . 120.7(12) ?
O25 C25 N24 . . 121.77(15) ?
O25 C25 C26 . . 119.10(15) ?
N24 C25 C26 . . 119.13(13) ?
N21 C26 C25 . . 114.00(12) ?
N21 C26 C27 . . 110.63(12) ?
C25 C26 C27 . . 110.86(12) ?
N21 C26 H26 . . 107.0 ?
C25 C26 H26 . . 107.0 ?
C27 C26 H26 . . 107.0 ?
C26 C27 C28 . . 111.22(14) ?
C26 C27 H27A . . 109.4 ?
C28 C27 H27A . . 109.4 ?
C26 C27 H27B . . 109.4 ?
C28 C27 H27B . . 109.4 ?
H27A C27 H27B . . 108.0 ?
C29 C28 C27 . . 111.41(15) ?
C29 C28 H28A . . 109.3 ?
C27 C28 H28A . . 109.3 ?
C29 C28 H28B . . 109.3 ?
C27 C28 H28B . . 109.3 ?
H28A C28 H28B . . 108.0 ?
C210 C29 C28 . . 109.97(15) ?
C210 C29 H29A . . 109.7 ?
C28 C29 H29A . . 109.7 ?
C210 C29 H29B . . 109.7 ?
C28 C29 H29B . . 109.7 ?
H29A C29 H29B . . 108.2 ?
N21 C210 C29 . . 109.64(15) ?
N21 C210 H21A . . 109.7 ?
C29 C210 H21A . . 109.7 ?
N21 C210 H21B . . 109.7 ?
C29 C210 H21B . . 109.7 ?
H21A C210 H21B . . 108.2 ?
C212 C211 C23 . . 113.63(13) ?
C212 C211 H21C . . 108.8 ?
C23 C211 H21C . . 108.8 ?
C212 C211 H21D . . 108.8 ?
C23 C211 H21D . . 108.8 ?
H21C C211 H21D . . 107.7 ?
C213 C212 C217 . . 118.31(17) ?
C213 C212 C211 . . 121.07(16) ?
C217 C212 C211 . . 120.55(16) ?
C214 C213 C212 . . 121.2(2) ?
C214 C213 H213 . . 119.4 ?
C212 C213 H213 . . 119.4 ?
C213 C214 C215 . . 120.0(2) ?
C213 C214 H214 . . 120.0 ?
C215 C214 H214 . . 120.0 ?
C214 C215 C216 . . 119.7(2) ?
C214 C215 H215 . . 120.1 ?
C216 C215 H215 . . 120.1 ?
C217 C216 C215 . . 119.9(2) ?
C217 C216 H216 . . 120.1 ?
C215 C216 H216 . . 120.1 ?
C216 C217 C212 . . 121.0(2) ?
C216 C217 H217 . . 119.5 ?
C212 C217 H217 . . 119.5 ?
H1W O1W H2W . . 105(2) ?

loop_
_geom_bond_atom_site_label_1
_geom_bond_atom_site_label_2
_geom_bond_site_symmetry_2
_geom_bond_distance
_geom_bond_publ_flag
N11 C12 . 1.3264(19) ?
N11 C16 . 1.4612(18) ?
N11 C110 . 1.4715(19) ?
C12 O12 . 1.2355(16) ?
C12 C13 . 1.510(2) ?
C13 N14 . 1.4552(18) ?
C13 C111 . 1.536(2) ?
C13 H13 . 0.9800 ?
N14 C15 . 1.316(2) ?
N14 H14 . 0.918(19) ?
C15 O15 . 1.2388(17) ?
C15 C16 . 1.501(2) ?
C16 C17 . 1.531(2) ?
C16 H16 . 0.9800 ?
C17 C18 . 1.519(3) ?
C17 H17A . 0.9700 ?
C17 H17B . 0.9700 ?
C18 C19 . 1.507(2) ?
C18 H18A . 0.9700 ?
C18 H18B . 0.9700 ?
C19 C110 . 1.501(3) ?
C19 H19A . 0.9700 ?
C19 H19B . 0.9700 ?
C110 H11A . 0.9700 ?
C110 H11B . 0.9700 ?
C111 C112 . 1.502(3) ?
C111 H11C . 0.9700 ?
C111 H11D . 0.9700 ?
C112 C113 . 1.381(3) ?
C112 C117 . 1.386(2) ?
C113 C114 . 1.382(4) ?
C113 H113 . 0.9300 ?
C114 C115 . 1.375(3) ?
C114 H114 . 0.9300 ?
C115 C116 . 1.372(3) ?
C115 H115 . 0.9300 ?
C116 C117 . 1.372(3) ?
C116 H116 . 0.9300 ?
C117 H117 . 0.9300 ?
N21 C22 . 1.331(2) ?
N21 C26 . 1.4606(17) ?
N21 C210 . 1.466(2) ?
C22 O22 . 1.2267(16) ?
C22 C23 . 1.504(2) ?
C23 N24 . 1.450(2) ?
C23 C211 . 1.535(2) ?
C23 H23 . 0.9800 ?
N24 C25 . 1.329(2) ?
N24 H24 . 0.94(2) ?
C25 O25 . 1.2415(17) ?
C25 C26 . 1.499(2) ?
C26 C27 . 1.518(2) ?
C26 H26 . 0.9800 ?
C27 C28 . 1.524(3) ?
C27 H27A . 0.9700 ?
C27 H27B . 0.9700 ?
C28 C29 . 1.518(3) ?
C28 H28A . 0.9700 ?
C28 H28B . 0.9700 ?
C29 C210 . 1.501(3) ?
C29 H29A . 0.9700 ?
C29 H29B . 0.9700 ?
C210 H21A . 0.9700 ?
C210 H21B . 0.9700 ?
C211 C212 . 1.500(2) ?
C211 H21C . 0.9700 ?
C211 H21D . 0.9700 ?
C212 C213 . 1.389(3) ?
C212 C217 . 1.392(2) ?
C213 C214 . 1.363(3) ?
C213 H213 . 0.9300 ?
C214 C215 . 1.382(3) ?
C214 H214 . 0.9300 ?
C215 C216 . 1.391(4) ?
C215 H215 . 0.9300 ?
C216 C217 . 1.363(3) ?
C216 H216 . 0.9300 ?
C217 H217 . 0.9300 ?
O1W H1W . 0.89(3) ?
O1W H2W . 0.89(2) ?

loop_
_geom_hbond_atom_site_label_D
_geom_hbond_atom_site_label_H
_geom_hbond_atom_site_label_A
_geom_hbond_site_symmetry_A
_geom_hbond_distance_DH
_geom_hbond_distance_HA
_geom_hbond_distance_DA
_geom_hbond_angle_DHA
O1W H1W O12 2_774 0.89(3) 1.99(3) 2.8726(18) 171(2)
O1W H2W O15 4_756 0.89(2) 1.89(2) 2.786(2) 176(2)
N14 H14 O25 4_746 0.918(19) 2.004(19) 2.8690(18) 156.5(15)
N24 H24 O1W . 0.94(2) 1.95(2) 2.855(2) 161.3(19)

loop_
_cod_related_entry_id
_cod_related_entry_database
_cod_related_entry_code
1 ChemSpider 30654555
